data_7009452
loop_
_publ_author_name
'Filippou, Alexander C.'
'Portius, Peter'
'Kociok-K\"ohn, Gabriele'
'Albrecht, Volker'

_publ_section_title
;
 Oxidation of germanium(II) azides with HN3: a convenient route to
 six-co-ordinate triazidogermanium(IV) compounds
;
_journal_issue 11
_journal_name_full 'Journal of the Chemical Society, Dalton Transactions'
_journal_page_first 1759
_journal_paper_doi 10.1039/b001198n
_journal_year 2000
_chemical_formula_moiety 'C17 H35 Cl Co Ge O9 P3'
_chemical_formula_sum 'C17 H35 Cl Co Ge O9 P3'
_chemical_formula_weight 643.35
_chemical_name_systematic
; 
 ? 
;
_space_group_IT_number 19
_symmetry_cell_setting orthorhombic
_symmetry_space_group_name_Hall 'P 2ac 2ab'
_symmetry_space_group_name_H-M 'P 21 21 21'
_atom_sites_solution_hydrogens geom
_atom_sites_solution_primary direct
_atom_sites_solution_secondary difmap
_audit_creation_method SHELXL-97
_cell_angle_alpha 90.00
_cell_angle_beta 90.00
_cell_angle_gamma 90.00
_cell_formula_units_Z 4
_cell_length_a 12.219(3)
_cell_length_b 14.260(5)
_cell_length_c 15.304(3)
_cell_measurement_reflns_used 5000
_cell_measurement_temperature 180(2)
_cell_measurement_theta_max 20
_cell_measurement_theta_min 5
_cell_volume 2666.6(13)
_computing_cell_refinement 'IPDS (STOE, 1998, Darmdtadt)'
_computing_data_collection 'IPDS (STOE, 1998, Darmstadt)'
_computing_data_reduction 'IPDS (Software 2.87, 1998)'
_computing_molecular_graphics
;
 L.Zsolnai,H.Pritzkow, ZORTEP, ORTEP program for PC,
 Universit\"at Heidelberg 1994
;
_computing_publication_material 'SHELXL-97 (Sheldrick, 1997)'
_computing_structure_refinement 'SHELXL-97 (Sheldrick, 1997)'
_computing_structure_solution 'SHELXS-97 (Sheldrick, 1997)'
_diffrn_ambient_temperature 180(2)
_diffrn_detector_area_resol_mean 6.667
_diffrn_measured_fraction_theta_full 0.989
_diffrn_measured_fraction_theta_max 0.989
_diffrn_measurement_device_type STOE-IPDS
_diffrn_measurement_method \f-rotation
_diffrn_radiation_monochromator graphite
_diffrn_radiation_source 'fine-focus sealed tube'
_diffrn_radiation_type MoK\a
_diffrn_radiation_wavelength 0.71073
_diffrn_reflns_av_R_equivalents 0.0554
_diffrn_reflns_av_sigmaI/netI 0.0406
_diffrn_reflns_limit_h_max 14
_diffrn_reflns_limit_h_min -15
_diffrn_reflns_limit_k_max 17
_diffrn_reflns_limit_k_min -17
_diffrn_reflns_limit_l_max 18
_diffrn_reflns_limit_l_min -18
_diffrn_reflns_number 27383
_diffrn_reflns_theta_full 26.12
_diffrn_reflns_theta_max 26.12
_diffrn_reflns_theta_min 2.66
_diffrn_standards_decay_% 0
_diffrn_standards_number 200
_exptl_absorpt_coefficient_mu 2.010
_exptl_absorpt_correction_type none
_exptl_crystal_colour yellow
_exptl_crystal_density_diffrn 1.602
_exptl_crystal_density_method 'not measured'
_exptl_crystal_description parallelepiped
_exptl_crystal_F_000 1320
_exptl_crystal_size_max 0.34
_exptl_crystal_size_mid 0.19
_exptl_crystal_size_min 0.11
_refine_diff_density_max 0.348
_refine_diff_density_min -0.309
_refine_diff_density_rms 0.052
_refine_ls_abs_structure_details 'Flack H D (1983), Acta Cryst. A39, 876-881'
_refine_ls_abs_structure_Flack -0.007(7)
_refine_ls_extinction_method none
_refine_ls_goodness_of_fit_ref 0.944
_refine_ls_hydrogen_treatment mixed
_refine_ls_matrix_type full
_refine_ls_number_parameters 308
_refine_ls_number_reflns 5227
_refine_ls_number_restraints 0
_refine_ls_restrained_S_all 0.944
_refine_ls_R_factor_all 0.0322
_refine_ls_R_factor_gt 0.0248
_refine_ls_shift/su_max 0.006
_refine_ls_shift/su_mean 0.000
_refine_ls_structure_factor_coef Fsqd
_refine_ls_weighting_details 'w=1/[\s^2^(Fo^2^)+(0.0200P)^2^+0.0000P] where P=(Fo^2^+2Fc^2^)/3'
_refine_ls_weighting_scheme calc
_refine_ls_wR_factor_gt 0.0442
_refine_ls_wR_factor_ref 0.0455
_reflns_number_gt 4593
_reflns_number_total 5227
_reflns_threshold_expression >2sigma(I)
_cod_data_source_file b001198n.txt
_cod_data_source_block volker1
_cod_depositor_comments
;
The following automatic conversions were performed:

'_refine_ls_weighting_scheme' value 'calc
w=1/[\s^2^(Fo^2^)+(0.0200P)^2^+0.0000P] where P=(Fo^2^+2Fc^2^)/3' was
changed to 'calc'. New tag '_refine_ls_weighting_details' was
created. The value of the new tag was set to
'w=1/[\s^2^(Fo^2^)+(0.0200P)^2^+0.0000P] where P=(Fo^2^+2Fc^2^)/3'.

Automatic conversion script
Id: cif_fix_values 3143 2015-03-26 13:38:13Z robertas 
;
_cod_original_cell_volume 2666.7(13)
_cod_database_code 7009452

loop_
_symmetry_equiv_pos_as_xyz
'x, y, z'
'x+1/2, -y+1/2, -z'
'-x, y+1/2, -z+1/2'
'-x+1/2, -y, z+1/2'

loop_
_atom_site_label
_atom_site_type_symbol
_atom_site_fract_x
_atom_site_fract_y
_atom_site_fract_z
_atom_site_U_iso_or_equiv
_atom_site_adp_type
_atom_site_occupancy
_atom_site_calc_flag
_atom_site_refinement_flags
_atom_site_disorder_assembly
_atom_site_disorder_group
Co Co 0.63928(3) 1.01330(2) 0.60157(2) 0.02196(8) Uani 1 d . . .
C1 C 0.6778(3) 1.1470(2) 0.64804(19) 0.0449(8) Uani 1 d . . .
H1 H 0.6965 1.1998 0.6133 0.054 Uiso 1 calc R . .
C2 C 0.7518(3) 1.0802(2) 0.68184(19) 0.0414(8) Uani 1 d . . .
H2 H 0.8288 1.0797 0.6734 0.050 Uiso 1 calc R . .
C3 C 0.6907(2) 1.0142(2) 0.73050(17) 0.0354(7) Uani 1 d . . .
H3 H 0.7197 0.9618 0.7610 0.042 Uiso 1 calc R . .
C4 C 0.5792(2) 1.0395(2) 0.72600(17) 0.0365(7) Uani 1 d . . .
H4 H 0.5198 1.0074 0.7526 0.044 Uiso 1 calc R . .
C5 C 0.5724(3) 1.1218(2) 0.67447(18) 0.0409(7) Uani 1 d . . .
H5 H 0.5070 1.1545 0.6603 0.049 Uiso 1 calc R . .
P1 P 0.72848(6) 0.88251(5) 0.57871(4) 0.02821(15) Uani 1 d . . .
O1 O 0.85398(15) 0.91222(12) 0.58413(13) 0.0395(5) Uani 1 d . . .
C11 C 0.9392(3) 0.8415(2) 0.5829(3) 0.0584(10) Uani 1 d . . .
H11A H 0.9191 0.7907 0.5418 0.070 Uiso 1 calc R . .
H11B H 0.9475 0.8139 0.6419 0.070 Uiso 1 calc R . .
C12 C 1.0426(3) 0.8846(3) 0.5556(3) 0.0677(11) Uani 1 d . . .
H12A H 1.1003 0.8369 0.5546 0.102 Uiso 1 calc R . .
H12B H 1.0625 0.9343 0.5968 0.102 Uiso 1 calc R . .
H12C H 1.0341 0.9114 0.4970 0.102 Uiso 1 calc R . .
O2 O 0.71729(18) 0.81483(13) 0.66221(13) 0.0418(5) Uani 1 d . . .
C21 C 0.6519(7) 0.7265(4) 0.6620(4) 0.050(3) Uani 0.581(12) d P A 1
H21A H 0.5844 0.7358 0.6966 0.060 Uiso 0.581(12) calc PR A 1
H21B H 0.6303 0.7111 0.6013 0.060 Uiso 0.581(12) calc PR A 1
C22 C 0.7104(14) 0.6538(12) 0.6963(15) 0.110(7) Uani 0.581(12) d P A 1
H22A H 0.6653 0.5970 0.6963 0.166 Uiso 0.581(12) calc PR A 1
H22B H 0.7319 0.6690 0.7563 0.166 Uiso 0.581(12) calc PR A 1
H22C H 0.7761 0.6432 0.6609 0.166 Uiso 0.581(12) calc PR A 1
C21A C 0.7381(12) 0.7151(6) 0.6478(6) 0.066(4) Uani 0.419(12) d P A 2
H21C H 0.8170 0.7009 0.6542 0.080 Uiso 0.419(12) calc PR A 2
H21D H 0.7140 0.6960 0.5887 0.080 Uiso 0.419(12) calc PR A 2
C22A C 0.6727(19) 0.666(2) 0.717(2) 0.098(9) Uani 0.419(12) d P A 2
H22D H 0.6835 0.5978 0.7110 0.146 Uiso 0.419(12) calc PR A 2
H22E H 0.5950 0.6805 0.7090 0.146 Uiso 0.419(12) calc PR A 2
H22F H 0.6969 0.6862 0.7745 0.146 Uiso 0.419(12) calc PR A 2
O3 O 0.70397(16) 0.82764(13) 0.49813(13) 0.0373(5) Uani 1 d . . .
P2 P 0.49004(5) 0.94551(5) 0.56218(4) 0.02747(16) Uani 1 d . . .
O4 O 0.46242(14) 0.86720(14) 0.63196(12) 0.0388(5) Uani 1 d . . .
C41 C 0.3591(3) 0.8159(2) 0.6318(2) 0.0467(8) Uani 1 d . . .
H41A H 0.3737 0.7479 0.6376 0.056 Uiso 1 calc R . .
H41B H 0.3206 0.8264 0.5758 0.056 Uiso 1 calc R . .
C42 C 0.2889(3) 0.8478(3) 0.7053(2) 0.0554(10) Uani 1 d . . .
H42A H 0.2199 0.8128 0.7046 0.083 Uiso 1 calc R . .
H42B H 0.2738 0.9149 0.6990 0.083 Uiso 1 calc R . .
H42C H 0.3268 0.8366 0.7608 0.083 Uiso 1 calc R . .
O5 O 0.38707(14) 1.01283(15) 0.57003(12) 0.0418(5) Uani 1 d . . .
C51 C 0.3220(3) 1.0413(4) 0.4987(3) 0.0873(15) Uani 1 d . . .
H51A H 0.2833 0.9860 0.4746 0.105 Uiso 1 calc R . .
H51B H 0.3699 1.0667 0.4522 0.105 Uiso 1 calc R . .
C52 C 0.2431(3) 1.1112(4) 0.5229(3) 0.0935(16) Uani 1 d . . .
H52A H 0.1998 1.1288 0.4716 0.140 Uiso 1 calc R . .
H52B H 0.2811 1.1665 0.5456 0.140 Uiso 1 calc R . .
H52C H 0.1946 1.0858 0.5681 0.140 Uiso 1 calc R . .
O6 O 0.48303(14) 0.90233(13) 0.47085(11) 0.0325(4) Uani 1 d . . .
P3 P 0.66701(5) 1.06451(5) 0.47192(4) 0.02320(15) Uani 1 d . . .
O7 O 0.58039(15) 1.14449(13) 0.45222(11) 0.0310(4) Uani 1 d . . .
C71 C 0.5774(3) 1.1895(2) 0.36588(19) 0.0442(7) Uani 1 d . . .
H71A H 0.6384 1.2348 0.3605 0.053 Uiso 1 calc R . .
H71B H 0.5855 1.1416 0.3195 0.053 Uiso 1 calc R . .
C72 C 0.4725(3) 1.2381(3) 0.3561(2) 0.0742(13) Uani 1 d . . .
H72A H 0.4696 1.2685 0.2987 0.111 Uiso 1 calc R . .
H72B H 0.4652 1.2856 0.4020 0.111 Uiso 1 calc R . .
H72C H 0.4126 1.1927 0.3609 0.111 Uiso 1 calc R . .
O8 O 0.77695(14) 1.12316(13) 0.45840(12) 0.0315(4) Uani 1 d . . .
C81 C 0.88330(19) 1.0793(2) 0.44829(18) 0.0316(6) Uani 1 d . . .
H81A H 0.8757 1.0186 0.4175 0.038 Uiso 1 calc R . .
H81B H 0.9164 1.0675 0.5063 0.038 Uiso 1 calc R . .
C82 C 0.9538(2) 1.1442(2) 0.3967(2) 0.0494(8) Uani 1 d . . .
H82A H 1.0265 1.1162 0.3890 0.074 Uiso 1 calc R . .
H82B H 0.9609 1.2040 0.4278 0.074 Uiso 1 calc R . .
H82C H 0.9206 1.1552 0.3393 0.074 Uiso 1 calc R . .
O9 O 0.66603(12) 0.99381(12) 0.39638(10) 0.0275(4) Uani 1 d . . .
Ge Ge 0.58404(2) 0.88118(2) 0.375982(18) 0.03110(8) Uani 1 d . . .
Cl Cl 0.46542(6) 0.96685(6) 0.27776(5) 0.0503(2) Uani 1 d . . .

loop_
_atom_site_aniso_label
_atom_site_aniso_U_11
_atom_site_aniso_U_22
_atom_site_aniso_U_33
_atom_site_aniso_U_23
_atom_site_aniso_U_13
_atom_site_aniso_U_12
Co 0.02586(16) 0.02275(17) 0.01725(16) 0.00063(14) -0.00169(14) -0.00005(14)
C1 0.077(2) 0.0289(17) 0.0291(16) -0.0082(12) 0.0006(16) -0.0102(16)
C2 0.0380(16) 0.052(2) 0.0341(17) -0.0203(15) -0.0024(13) -0.0095(15)
C3 0.0467(16) 0.0383(17) 0.0213(13) -0.0047(13) -0.0118(12) 0.0041(14)
C4 0.0431(16) 0.0447(18) 0.0217(13) -0.0050(12) 0.0042(13) 0.0031(15)
C5 0.0526(19) 0.0383(17) 0.0317(15) -0.0125(14) -0.0071(14) 0.0142(17)
P1 0.0351(4) 0.0218(3) 0.0278(4) 0.0017(3) -0.0069(3) 0.0030(3)
O1 0.0309(9) 0.0282(10) 0.0595(13) -0.0036(9) -0.0084(10) 0.0107(8)
C11 0.0432(19) 0.0430(19) 0.089(3) -0.0051(19) -0.0165(18) 0.0175(15)
C12 0.0444(19) 0.068(3) 0.091(3) -0.001(2) 0.0069(19) 0.023(2)
O2 0.0614(14) 0.0263(11) 0.0377(11) 0.0072(9) -0.0104(10) -0.0015(10)
C21 0.072(6) 0.035(4) 0.043(3) 0.010(3) 0.005(4) -0.019(4)
C22 0.071(9) 0.043(7) 0.22(2) 0.049(11) 0.007(9) -0.011(6)
C21A 0.094(10) 0.038(6) 0.067(6) 0.023(4) 0.047(6) 0.014(5)
C22A 0.11(2) 0.066(11) 0.119(12) 0.018(9) 0.076(15) -0.004(12)
O3 0.0514(12) 0.0274(11) 0.0331(10) -0.0070(9) -0.0124(9) 0.0084(9)
P2 0.0261(3) 0.0343(4) 0.0220(4) 0.0020(3) 0.0012(3) -0.0040(3)
O4 0.0329(9) 0.0480(12) 0.0354(11) 0.0131(10) 0.0014(9) -0.0150(9)
C41 0.0436(16) 0.0542(19) 0.0423(18) 0.0089(15) 0.0039(16) -0.0170(15)
C42 0.0481(19) 0.072(3) 0.047(2) 0.0136(18) 0.0068(16) -0.0213(18)
O5 0.0328(10) 0.0563(13) 0.0362(10) -0.0009(10) -0.0020(8) 0.0081(9)
C51 0.063(2) 0.130(4) 0.069(3) 0.017(3) -0.011(2) 0.048(3)
C52 0.064(3) 0.086(3) 0.131(4) 0.007(3) -0.014(3) 0.030(3)
O6 0.0298(9) 0.0415(12) 0.0262(10) -0.0012(8) -0.0009(8) -0.0098(8)
P3 0.0256(3) 0.0234(4) 0.0206(3) 0.0015(3) 0.0003(3) -0.0008(3)
O7 0.0386(10) 0.0322(11) 0.0221(9) 0.0074(7) -0.0003(9) 0.0081(9)
C71 0.0602(19) 0.0407(17) 0.0317(16) 0.0168(13) -0.0021(16) 0.0048(16)
C72 0.090(3) 0.084(3) 0.048(2) 0.020(2) -0.006(2) 0.049(2)
O8 0.0318(9) 0.0261(10) 0.0367(10) 0.0000(9) 0.0051(8) -0.0080(8)
C81 0.0249(14) 0.0382(16) 0.0317(15) 0.0004(12) 0.0016(11) -0.0006(11)
C82 0.0404(16) 0.060(2) 0.0479(19) 0.0011(16) 0.0077(15) -0.0175(15)
O9 0.0318(9) 0.0304(10) 0.0201(8) -0.0022(8) 0.0029(7) -0.0032(8)
Ge 0.03781(15) 0.03129(16) 0.02420(14) -0.00639(13) 0.00149(13) -0.00697(14)
Cl 0.0488(4) 0.0672(6) 0.0350(4) 0.0020(4) -0.0126(3) 0.0034(4)

loop_
_atom_type_symbol
_atom_type_description
_atom_type_scat_dispersion_real
_atom_type_scat_dispersion_imag
_atom_type_scat_source
C C 0.0033 0.0016 'International Tables Vol C Tables 4.2.6.8 and 6.1.1.4'
H H 0.0000 0.0000 'International Tables Vol C Tables 4.2.6.8 and 6.1.1.4'
O O 0.0106 0.0060 'International Tables Vol C Tables 4.2.6.8 and 6.1.1.4'
P P 0.1023 0.0942 'International Tables Vol C Tables 4.2.6.8 and 6.1.1.4'
Co Co 0.2990 0.9730 'International Tables Vol C Tables 4.2.6.8 and 6.1.1.4'
Ge Ge 0.0810 1.8010 'International Tables Vol C Tables 4.2.6.8 and 6.1.1.4'
Cl Cl 0.1484 0.1585 'International Tables Vol C Tables 4.2.6.8 and 6.1.1.4'

loop_
_geom_angle_atom_site_label_1
_geom_angle_atom_site_label_2
_geom_angle_atom_site_label_3
_geom_angle
_geom_angle_site_symmetry_1
_geom_angle_site_symmetry_3
_geom_angle_publ_flag
C3 Co C4 39.81(11) . . ?
C3 Co C5 66.60(12) . . ?
C4 Co C5 39.91(11) . . ?
C3 Co C2 39.86(12) . . ?
C4 Co C2 66.95(12) . . ?
C5 Co C2 66.43(13) . . ?
C3 Co C1 66.52(12) . . ?
C4 Co C1 66.59(12) . . ?
C5 Co C1 39.21(13) . . ?
C2 Co C1 39.62(13) . . ?
C3 Co P3 146.39(9) . . ?
C4 Co P3 147.66(9) . . ?
C5 Co P3 107.82(9) . . ?
C2 Co P3 106.67(9) . . ?
C1 Co P3 88.20(9) . . ?
C3 Co P2 121.83(9) . . ?
C4 Co P2 92.20(9) . . ?
C5 Co P2 98.74(9) . . ?
C2 Co P2 159.11(9) . . ?
C1 Co P2 134.19(10) . . ?
P3 Co P2 91.59(3) . . ?
C3 Co P1 90.37(9) . . ?
C4 Co P1 118.47(8) . . ?
C5 Co P1 156.58(8) . . ?
C2 Co P1 99.00(10) . . ?
C1 Co P1 136.06(11) . . ?
P3 Co P1 93.65(3) . . ?
P2 Co P1 89.68(3) . . ?
C5 C1 C2 108.2(3) . . ?
C5 C1 Co 69.92(17) . . ?
C2 C1 Co 69.72(17) . . ?
C1 C2 C3 107.7(3) . . ?
C1 C2 Co 70.66(17) . . ?
C3 C2 Co 69.88(15) . . ?
C4 C3 C2 108.3(3) . . ?
C4 C3 Co 70.25(15) . . ?
C2 C3 Co 70.26(15) . . ?
C3 C4 C5 107.2(3) . . ?
C3 C4 Co 69.94(16) . . ?
C5 C4 Co 70.08(16) . . ?
C1 C5 C4 108.6(3) . . ?
C1 C5 Co 70.87(17) . . ?
C4 C5 Co 70.01(16) . . ?
O3 P1 O1 112.09(11) . . ?
O3 P1 O2 109.00(11) . . ?
O1 P1 O2 101.54(11) . . ?
O3 P1 Co 118.66(8) . . ?
O1 P1 Co 104.15(7) . . ?
O2 P1 Co 110.01(8) . . ?
C11 O1 P1 120.37(18) . . ?
O1 C11 C12 109.3(3) . . ?
C21A O2 C21 43.2(5) . . ?
C21A O2 P1 116.7(4) . . ?
C21 O2 P1 123.4(3) . . ?
C22 C21 O2 111.1(10) . . ?
O2 C21A C22A 105.1(12) . . ?
P1 O3 Ge 125.25(11) . . ?
O6 P2 O4 108.71(11) . . ?
O6 P2 O5 105.56(11) . . ?
O4 P2 O5 101.93(11) . . ?
O6 P2 Co 118.99(7) . . ?
O4 P2 Co 108.00(8) . . ?
O5 P2 Co 112.28(8) . . ?
C41 O4 P2 122.54(18) . . ?
O4 C41 C42 110.2(3) . . ?
C51 O5 P2 124.2(2) . . ?
O5 C51 C52 112.2(4) . . ?
P2 O6 Ge 135.62(11) . . ?
O9 P3 O7 108.93(10) . . ?
O9 P3 O8 104.68(10) . . ?
O7 P3 O8 99.22(11) . . ?
O9 P3 Co 118.23(8) . . ?
O7 P3 Co 108.42(7) . . ?
O8 P3 Co 115.60(7) . . ?
C71 O7 P3 120.13(18) . . ?
C72 C71 O7 108.7(3) . . ?
C81 O8 P3 122.81(16) . . ?
O8 C81 C82 107.8(2) . . ?
P3 O9 Ge 132.61(10) . . ?
O9 Ge O6 94.63(7) . . ?
O9 Ge Cl 89.50(6) . . ?
O6 Ge Cl 90.31(6) . . ?
O9 Ge O3 80.07(7) . . ?
O6 Ge O3 81.94(7) . . ?
Cl Ge O3 166.40(5) . . ?

loop_
_geom_bond_atom_site_label_1
_geom_bond_atom_site_label_2
_geom_bond_distance
_geom_bond_site_symmetry_2
_geom_bond_publ_flag
Co C3 2.071(3) . ?
Co C4 2.075(3) . ?
Co C5 2.076(3) . ?
Co C2 2.076(3) . ?
Co C1 2.088(3) . ?
Co P3 2.1414(8) . ?
Co P2 2.1502(8) . ?
Co P1 2.1884(10) . ?
C1 C5 1.397(5) . ?
C1 C2 1.411(4) . ?
C2 C3 1.413(4) . ?
C3 C4 1.412(4) . ?
C4 C5 1.416(4) . ?
P1 O3 1.491(2) . ?
P1 O1 1.593(2) . ?
P1 O2 1.607(2) . ?
O1 C11 1.449(3) . ?
C11 C12 1.466(5) . ?
O2 C21A 1.461(9) . ?
O2 C21 1.492(6) . ?
C21 C22 1.36(2) . ?
C21A C22A 1.50(2) . ?
O3 Ge 2.4949(19) . ?
P2 O6 1.5297(19) . ?
P2 O4 1.5816(19) . ?
P2 O5 1.5870(19) . ?
O4 C41 1.459(3) . ?
C41 C42 1.485(5) . ?
O5 C51 1.411(4) . ?
C51 C52 1.435(5) . ?
O6 Ge 1.9294(18) . ?
P3 O9 1.5339(18) . ?
P3 O7 1.5850(19) . ?
P3 O8 1.5959(18) . ?
O7 C71 1.469(3) . ?
C71 C72 1.464(5) . ?
O8 C81 1.450(3) . ?
C81 C82 1.492(4) . ?
O9 Ge 1.9186(17) . ?
Ge Cl 2.4193(9) . ?
